data_4104200
loop_
_publ_author_name
'Jie-Peng Zhang'
'Xiao-Ming Chen'

_publ_section_title
;
 Optimized Acetylene/Carbon Dioxide Sorption in a Dynamic Porous Crystal
;
_journal_name_full 'Journal of the American Chemical Society'
_journal_page_first 5516
_journal_page_last 5521
_journal_paper_doi 10.1021/ja8089872
_journal_volume 131
_journal_year 2009
_chemical_formula_sum 'C6.25 H10 Cu N3 O0.5'
_chemical_formula_weight 198.60
_chemical_name_systematic
; 
 ? 
;
_space_group_IT_number 148
_symmetry_cell_setting trigonal
_symmetry_space_group_name_Hall '-R 3'
_symmetry_space_group_name_H-M 'R -3 :H'
_atom_sites_solution_hydrogens geom
_atom_sites_solution_primary direct
_atom_sites_solution_secondary difmap
_audit_creation_method SHELXL-97
_cell_angle_alpha 90.00
_cell_angle_beta 90.00
_cell_angle_gamma 120.00
_cell_formula_units_Z 18
_cell_length_a 19.6828(17)
_cell_length_b 19.6828(17)
_cell_length_c 14.2050(12)
_cell_measurement_temperature 195(2)
_cell_volume 4765.9(7)
_computing_structure_refinement 'SHELXL-97 (Sheldrick, 1997)'
_computing_structure_solution 'SHELXS-97 (Sheldrick, 1990)'
_diffrn_ambient_temperature 195(2)
_diffrn_measured_fraction_theta_full 0.971
_diffrn_measured_fraction_theta_max 0.971
_diffrn_measurement_device_type CCD
_diffrn_measurement_method '/w scan'
_diffrn_radiation_monochromator graphite
_diffrn_radiation_source 'fine-focus sealed tube'
_diffrn_radiation_type MoK\a
_diffrn_radiation_wavelength 0.71073
_diffrn_reflns_av_R_equivalents 0.0396
_diffrn_reflns_av_sigmaI/netI 0.0519
_diffrn_reflns_limit_h_max 24
_diffrn_reflns_limit_h_min -21
_diffrn_reflns_limit_k_max 18
_diffrn_reflns_limit_k_min -24
_diffrn_reflns_limit_l_max 16
_diffrn_reflns_limit_l_min -17
_diffrn_reflns_number 6153
_diffrn_reflns_theta_full 25.99
_diffrn_reflns_theta_max 25.99
_diffrn_reflns_theta_min 1.87
_exptl_absorpt_coefficient_mu 2.014
_exptl_absorpt_correction_T_max 0.6888
_exptl_absorpt_correction_T_min 0.6771
_exptl_absorpt_correction_type multi-scan
_exptl_absorpt_process_details SADABS
_exptl_crystal_colour colorless
_exptl_crystal_density_diffrn 1.246
_exptl_crystal_density_method 'not measured'
_exptl_crystal_description block
_exptl_crystal_F_000 1826
_exptl_crystal_size_max 0.21
_exptl_crystal_size_mid 0.20
_exptl_crystal_size_min 0.20
_refine_diff_density_max 0.713
_refine_diff_density_min -0.315
_refine_diff_density_rms 0.079
_refine_ls_extinction_method none
_refine_ls_goodness_of_fit_ref 1.015
_refine_ls_hydrogen_treatment constr
_refine_ls_matrix_type full
_refine_ls_number_parameters 104
_refine_ls_number_reflns 2025
_refine_ls_number_restraints 3
_refine_ls_restrained_S_all 1.020
_refine_ls_R_factor_all 0.0461
_refine_ls_R_factor_gt 0.0381
_refine_ls_shift/su_max 0.001
_refine_ls_shift/su_mean 0.000
_refine_ls_structure_factor_coef Fsqd
_refine_ls_weighting_details 'calc w=1/[\s^2^(Fo^2^)+(0.0279P)^2^+18.5882P] where P=(Fo^2^+2Fc^2^)/3'
_refine_ls_weighting_scheme calc
_refine_ls_wR_factor_gt 0.0926
_refine_ls_wR_factor_ref 0.0987
_reflns_number_gt 1730
_reflns_number_total 2025
_reflns_threshold_expression >2sigma(I)
_cod_data_source_file ja8089872_si_014.cif
_cod_data_source_block MAF-2-CO2-0.25
_cod_original_sg_symbol_H-M R-3
_cod_original_formula_sum 'C6.25 H10 Cu N3 O0.50'
_cod_database_code 4104200

loop_
_symmetry_equiv_pos_as_xyz
'x, y, z'
'-y, x-y, z'
'-x+y, -x, z'
'x+2/3, y+1/3, z+1/3'
'-y+2/3, x-y+1/3, z+1/3'
'-x+y+2/3, -x+1/3, z+1/3'
'x+1/3, y+2/3, z+2/3'
'-y+1/3, x-y+2/3, z+2/3'
'-x+y+1/3, -x+2/3, z+2/3'
'-x, -y, -z'
'y, -x+y, -z'
'x-y, x, -z'
'-x+2/3, -y+1/3, -z+1/3'
'y+2/3, -x+y+1/3, -z+1/3'
'x-y+2/3, x+1/3, -z+1/3'
'-x+1/3, -y+2/3, -z+2/3'
'y+1/3, -x+y+2/3, -z+2/3'
'x-y+1/3, x+2/3, -z+2/3'

loop_
_atom_site_label
_atom_site_type_symbol
_atom_site_fract_x
_atom_site_fract_y
_atom_site_fract_z
_atom_site_U_iso_or_equiv
_atom_site_adp_type
_atom_site_occupancy
_atom_site_symmetry_multiplicity
_atom_site_calc_flag
_atom_site_refinement_flags
Cu1 Cu 0.41505(2) 0.45175(2) 0.56205(2) 0.03147(16) Uani 1 1 d .
N1 N 0.50585(15) 0.54704(15) 0.61273(18) 0.0351(6) Uani 1 1 d .
N2 N 0.57462(14) 0.58522(15) 0.56143(17) 0.0323(6) Uani 1 1 d .
N3 N 0.58868(15) 0.65504(14) 0.68986(17) 0.0316(6) Uani 1 1 d .
C1 C 0.51694(19) 0.59043(18) 0.6892(2) 0.0347(7) Uani 1 1 d .
C2 C 0.4583(2) 0.5699(2) 0.7659(3) 0.0608(12) Uani 1 1 d .
H2A H 0.4106 0.5199 0.7495 0.073 Uiso 1 1 calc R
H2B H 0.4800 0.5611 0.8245 0.073 Uiso 1 1 calc R
C3 C 0.4354(4) 0.6293(4) 0.7846(5) 0.117(3) Uani 1 1 d .
H3A H 0.3985 0.6122 0.8375 0.176 Uiso 1 1 calc R
H3B H 0.4103 0.6360 0.7285 0.176 Uiso 1 1 calc R
H3C H 0.4821 0.6794 0.8003 0.176 Uiso 1 1 calc R
C4 C 0.62201(17) 0.64944(17) 0.6096(2) 0.0309(6) Uani 1 1 d .
C5 C 0.7029(2) 0.7074(2) 0.5795(3) 0.0482(9) Uani 1 1 d .
H5A H 0.7070 0.7594 0.5727 0.058 Uiso 1 1 calc R
H5B H 0.7130 0.6920 0.5170 0.058 Uiso 1 1 calc R
C6 C 0.7644(3) 0.7142(3) 0.6472(4) 0.0836(16) Uani 1 1 d .
H6A H 0.8163 0.7538 0.6243 0.125 Uiso 1 1 calc R
H6B H 0.7620 0.6634 0.6524 0.125 Uiso 1 1 calc R
H6C H 0.7550 0.7299 0.7091 0.125 Uiso 1 1 calc R
O1 O 0.571(2) 0.399(2) 0.626(3) 0.216(17) Uiso 0.247(11) 1 d PD
O2 O 0.639(2) 0.495(2) 0.738(3) 0.25(2) Uiso 0.247(11) 1 d PD
C7 C 0.606(3) 0.446(2) 0.682(3) 0.172(18) Uiso 0.247(11) 1 d PD

loop_
_atom_site_aniso_label
_atom_site_aniso_U_11
_atom_site_aniso_U_22
_atom_site_aniso_U_33
_atom_site_aniso_U_23
_atom_site_aniso_U_13
_atom_site_aniso_U_12
Cu1 0.0281(2) 0.0316(2) 0.0266(2) -0.00346(14) 0.00656(14) 0.00886(16)
N1 0.0317(14) 0.0338(14) 0.0288(13) -0.0073(11) 0.0081(11) 0.0082(12)
N2 0.0281(13) 0.0309(13) 0.0279(13) -0.0047(10) 0.0055(10) 0.0071(11)
N3 0.0389(15) 0.0260(13) 0.0262(13) -0.0053(10) -0.0028(11) 0.0134(11)
C1 0.0380(17) 0.0331(16) 0.0274(16) -0.0050(12) 0.0051(13) 0.0136(14)
C2 0.058(2) 0.056(2) 0.045(2) -0.0189(19) 0.0195(18) 0.011(2)
C3 0.096(4) 0.093(4) 0.152(6) -0.023(4) 0.066(4) 0.039(4)
C4 0.0294(15) 0.0291(15) 0.0287(15) -0.0042(12) -0.0010(12) 0.0105(13)
C5 0.0371(18) 0.040(2) 0.049(2) -0.0106(16) 0.0028(16) 0.0059(16)
C6 0.040(2) 0.111(4) 0.083(4) -0.015(3) -0.007(2) 0.025(3)

loop_
_atom_type_symbol
_atom_type_description
_atom_type_scat_dispersion_real
_atom_type_scat_dispersion_imag
_atom_type_scat_source
C C 0.0033 0.0016 'International Tables Vol C Tables 4.2.6.8 and 6.1.1.4'
H H 0.0000 0.0000 'International Tables Vol C Tables 4.2.6.8 and 6.1.1.4'
N N 0.0061 0.0033 'International Tables Vol C Tables 4.2.6.8 and 6.1.1.4'
O O 0.0106 0.0060 'International Tables Vol C Tables 4.2.6.8 and 6.1.1.4'
Cu Cu 0.3201 1.2651 'International Tables Vol C Tables 4.2.6.8 and 6.1.1.4'

loop_
_geom_angle_atom_site_label_1
_geom_angle_atom_site_label_2
_geom_angle_atom_site_label_3
_geom_angle
_geom_angle_site_symmetry_1
_geom_angle_site_symmetry_3
N2 Cu1 N1 118.06(10) 10_666 .
N2 Cu1 N3 125.36(10) 10_666 14_456
N1 Cu1 N3 116.55(10) . 14_456
C1 N1 N2 106.2(2) . .
C1 N1 Cu1 133.6(2) . .
N2 N1 Cu1 120.05(18) . .
C4 N2 N1 106.1(2) . .
C4 N2 Cu1 131.7(2) . 10_666
N1 N2 Cu1 121.89(18) . 10_666
C1 N3 C4 103.9(2) . .
C1 N3 Cu1 129.3(2) . 15_556
C4 N3 Cu1 125.6(2) . 15_556
N1 C1 N3 111.7(3) . .
N1 C1 C2 124.6(3) . .
N3 C1 C2 123.8(3) . .
C3 C2 C1 114.9(4) . .
N2 C4 N3 112.1(3) . .
N2 C4 C5 123.9(3) . .
N3 C4 C5 124.0(3) . .
C4 C5 C6 113.0(4) . .
O1 C7 O2 176(6) . .

loop_
_geom_bond_atom_site_label_1
_geom_bond_atom_site_label_2
_geom_bond_distance
_geom_bond_site_symmetry_2
Cu1 N2 1.948(2) 10_666
Cu1 N1 1.969(3) .
Cu1 N3 1.970(2) 14_456
N1 C1 1.331(4) .
N1 N2 1.382(3) .
N2 C4 1.325(4) .
N2 Cu1 1.948(2) 10_666
N3 C1 1.347(4) .
N3 C4 1.348(4) .
N3 Cu1 1.970(2) 15_556
C1 C2 1.489(5) .
C2 C3 1.472(7) .
C4 C5 1.484(4) .
C5 C6 1.499(6) .
O1 C7 1.162(10) .
O2 C7 1.166(10) .
